data_4106048
loop_
_publ_author_name
'Khalid Albahily'
'Yacoob Shaikh'
'Elena Sebastiao'
'Sandro Gambarotta'
'Ilia Korobkov'
'Serge I. Gorelsky'

_publ_section_title
;
 Vinyl Oxidative Coupling as a Synthetic Route to Catalytically Active
 Monovalent Chromium
;
_journal_name_full 'Journal of the American Chemical Society'
_journal_page_first 6388
_journal_page_last 6395
_journal_paper_doi 10.1021/ja201003j
_journal_volume 133
_journal_year 2011
_chemical_formula_sum 'C24 H52 Li2 N4 O2 P2'
_chemical_formula_weight 504.52
_chemical_name_systematic
;
 ?
;
_space_group_IT_number 14
_symmetry_cell_setting monoclinic
_symmetry_space_group_name_Hall '-P 2ybc'
_symmetry_space_group_name_H-M 'P 1 21/c 1'
_atom_sites_solution_hydrogens geom
_atom_sites_solution_primary direct
_atom_sites_solution_secondary difmap
_audit_creation_method SHELXL-97
_cell_angle_alpha 90.00
_cell_angle_beta 105.545(7)
_cell_angle_gamma 90.00
_cell_formula_units_Z 4
_cell_length_a 10.635(5)
_cell_length_b 15.822(7)
_cell_length_c 19.350(8)
_cell_measurement_reflns_used 8984
_cell_measurement_temperature 201(2)
_cell_measurement_theta_max 25.08
_cell_measurement_theta_min 2.37
_cell_volume 3137(2)
_computing_cell_refinement 'SMART, Bruker (2000)'
_computing_data_collection 'SMART, Bruker (2000)'
_computing_data_reduction 'XPREP, Bruker (2000)'
_computing_molecular_graphics 'SHELXTL, Bruker (2000)'
_computing_publication_material 'SHELXTL, Bruker (2000)'
_computing_structure_refinement 'SHELXL-97 (Sheldrick, 1997)'
_computing_structure_solution 'SHELXS-97 (Sheldrick, 1990)'
_diffrn_ambient_temperature 201(2)
_diffrn_measured_fraction_theta_full 0.963
_diffrn_measured_fraction_theta_max 0.917
_diffrn_measurement_device_type 'CCD area detector'
_diffrn_measurement_method 'phi and omega scans'
_diffrn_radiation_monochromator graphite
_diffrn_radiation_source 'fine-focus sealed tube'
_diffrn_radiation_type MoK\a
_diffrn_radiation_wavelength 0.71073
_diffrn_reflns_av_R_equivalents 0.0639
_diffrn_reflns_av_sigmaI/netI 0.0635
_diffrn_reflns_limit_h_max 12
_diffrn_reflns_limit_h_min -12
_diffrn_reflns_limit_k_max 18
_diffrn_reflns_limit_k_min -18
_diffrn_reflns_limit_l_max 23
_diffrn_reflns_limit_l_min -22
_diffrn_reflns_number 21916
_diffrn_reflns_theta_full 25.00
_diffrn_reflns_theta_max 25.55
_diffrn_reflns_theta_min 1.99
_diffrn_standards_decay_% <1
_exptl_absorpt_coefficient_mu 0.163
_exptl_absorpt_correction_T_max 0.9744
_exptl_absorpt_correction_T_min 0.9635
_exptl_absorpt_correction_type multi-scan
_exptl_absorpt_process_details 'SADABS, Bruker (2000)'
_exptl_crystal_colour colorless
_exptl_crystal_density_diffrn 1.068
_exptl_crystal_density_meas ?
_exptl_crystal_description block
_exptl_crystal_F_000 1104
_exptl_crystal_size_max 0.23
_exptl_crystal_size_mid 0.21
_exptl_crystal_size_min 0.16
_refine_diff_density_max 0.359
_refine_diff_density_min -0.221
_refine_diff_density_rms 0.054
_refine_ls_extinction_method none
_refine_ls_goodness_of_fit_ref 1.024
_refine_ls_hydrogen_treatment constr
_refine_ls_matrix_type full
_refine_ls_number_parameters 307
_refine_ls_number_reflns 5385
_refine_ls_number_restraints 0
_refine_ls_restrained_S_all 1.024
_refine_ls_R_factor_all 0.1037
_refine_ls_R_factor_gt 0.0521
_refine_ls_shift/su_max 0.001
_refine_ls_shift/su_mean 0.001
_refine_ls_structure_factor_coef Fsqd
_refine_ls_weighting_details 'calc w=1/[\s^2^(Fo^2^)+(0.0828P)^2^+0.0990P] where P=(Fo^2^+2Fc^2^)/3'
_refine_ls_weighting_scheme calc
_refine_ls_wR_factor_gt 0.1287
_refine_ls_wR_factor_ref 0.1566
_reflns_number_gt 3225
_reflns_number_total 5385
_reflns_threshold_expression >2sigma(I)
_cod_data_source_file ja201003j_si_001_4.cif
_cod_data_source_block sg3932
_cod_depositor_comments
;
The following automatic conversions were performed:

'_exptl_crystal_density_meas' value 'n/a' was changed to '?' - the
value is perceived as not measured.

Automatic conversion script
Id: cif_fix_values 3008 2015-01-20 13:52:24Z robertas 
;
_cod_database_code 4106048

loop_
_symmetry_equiv_pos_as_xyz
'x, y, z'
'-x, y+1/2, -z+1/2'
'-x, -y, -z'
'x, -y-1/2, z-1/2'

loop_
_atom_site_label
_atom_site_type_symbol
_atom_site_fract_x
_atom_site_fract_y
_atom_site_fract_z
_atom_site_U_iso_or_equiv
_atom_site_adp_type
_atom_site_occupancy
_atom_site_symmetry_multiplicity
_atom_site_calc_flag
_atom_site_refinement_flags
Li1 Li 0.1551(4) 0.2723(3) 0.0679(3) 0.0360(11) Uani 1 1 d .
Li2 Li 0.3730(4) 0.2291(3) 0.1530(3) 0.0371(11) Uani 1 1 d .
P1 P 0.15779(7) 0.21572(4) 0.20338(4) 0.0358(2) Uani 1 1 d .
P2 P 0.25329(7) 0.36856(4) 0.18887(4) 0.0325(2) Uani 1 1 d .
N1 N 0.1032(2) 0.31353(13) 0.16074(13) 0.0334(6) Uani 1 1 d .
N2 N 0.3045(2) 0.27411(14) 0.23886(12) 0.0352(6) Uani 1 1 d .
N3 N 0.1933(2) 0.16716(13) 0.13527(12) 0.0341(6) Uani 1 1 d .
N4 N 0.3083(2) 0.35047(13) 0.11825(12) 0.0312(5) Uani 1 1 d .
O1 O 0.0473(2) 0.27678(12) -0.03092(12) 0.0526(6) Uani 1 1 d .
O2 O 0.53154(19) 0.17300(14) 0.14253(12) 0.0542(6) Uani 1 1 d .
C1 C -0.0248(3) 0.35145(17) 0.15866(18) 0.0412(8) Uani 1 1 d .
C2 C -0.0371(4) 0.3726(3) 0.2333(2) 0.0773(12) Uani 1 1 d .
H2A H -0.0280 0.3208 0.2620 0.116 Uiso 1 1 calc R
H2B H -0.1228 0.3979 0.2294 0.116 Uiso 1 1 calc R
H2C H 0.0315 0.4127 0.2564 0.116 Uiso 1 1 calc R
C3 C -0.0400(3) 0.4320(2) 0.1140(2) 0.0636(11) Uani 1 1 d .
H3A H -0.0324 0.4185 0.0659 0.095 Uiso 1 1 calc R
H3B H 0.0285 0.4723 0.1371 0.095 Uiso 1 1 calc R
H3C H -0.1257 0.4571 0.1105 0.095 Uiso 1 1 calc R
C4 C -0.1302(3) 0.2891(2) 0.1220(3) 0.0838(15) Uani 1 1 d .
H4A H -0.1213 0.2761 0.0740 0.126 Uiso 1 1 calc R
H4B H -0.2163 0.3140 0.1179 0.126 Uiso 1 1 calc R
H4C H -0.1210 0.2371 0.1504 0.126 Uiso 1 1 calc R
C5 C 0.3723(3) 0.27588(19) 0.31655(17) 0.0457(8) Uani 1 1 d .
C6 C 0.2849(4) 0.3112(2) 0.36138(18) 0.0582(9) Uani 1 1 d .
H6A H 0.2068 0.2759 0.3544 0.087 Uiso 1 1 calc R
H6B H 0.2592 0.3692 0.3461 0.087 Uiso 1 1 calc R
H6C H 0.3332 0.3111 0.4122 0.087 Uiso 1 1 calc R
C7 C 0.4935(3) 0.3307(3) 0.32729(19) 0.0649(10) Uani 1 1 d .
H7A H 0.4676 0.3886 0.3118 0.097 Uiso 1 1 calc R
H7B H 0.5493 0.3080 0.2988 0.097 Uiso 1 1 calc R
H7C H 0.5416 0.3308 0.3782 0.097 Uiso 1 1 calc R
C8 C 0.4109(4) 0.1853(2) 0.34078(18) 0.0650(11) Uani 1 1 d .
H8A H 0.3321 0.1506 0.3339 0.097 Uiso 1 1 calc R
H8B H 0.4590 0.1853 0.3916 0.097 Uiso 1 1 calc R
H8C H 0.4663 0.1620 0.3123 0.097 Uiso 1 1 calc R
C9 C 0.1715(3) 0.07473(16) 0.12592(17) 0.0390(7) Uani 1 1 d .
C10 C 0.2036(4) 0.05008(19) 0.0564(2) 0.0598(10) Uani 1 1 d .
H10A H 0.2943 0.0651 0.0595 0.090 Uiso 1 1 calc R
H10B H 0.1453 0.0803 0.0161 0.090 Uiso 1 1 calc R
H10C H 0.1917 -0.0110 0.0488 0.090 Uiso 1 1 calc R
C11 C 0.0299(3) 0.05101(19) 0.1209(2) 0.0586(10) Uani 1 1 d .
H11A H -0.0286 0.0822 0.0814 0.088 Uiso 1 1 calc R
H11B H 0.0097 0.0654 0.1661 0.088 Uiso 1 1 calc R
H11C H 0.0177 -0.0098 0.1121 0.088 Uiso 1 1 calc R
C12 C 0.2607(3) 0.02490(19) 0.18720(19) 0.0570(10) Uani 1 1 d .
H12A H 0.3519 0.0391 0.1907 0.085 Uiso 1 1 calc R
H12B H 0.2469 -0.0358 0.1780 0.085 Uiso 1 1 calc R
H12C H 0.2406 0.0394 0.2323 0.085 Uiso 1 1 calc R
C13 C 0.3855(3) 0.41581(17) 0.09314(16) 0.0369(7) Uani 1 1 d .
C14 C 0.4122(4) 0.3828(2) 0.02498(19) 0.0587(9) Uani 1 1 d .
H14A H 0.4606 0.3295 0.0351 0.088 Uiso 1 1 calc R
H14B H 0.4639 0.4243 0.0069 0.088 Uiso 1 1 calc R
H14C H 0.3292 0.3731 -0.0112 0.088 Uiso 1 1 calc R
C15 C 0.3103(4) 0.49922(19) 0.0766(2) 0.0630(10) Uani 1 1 d .
H15A H 0.2268 0.4893 0.0411 0.095 Uiso 1 1 calc R
H15B H 0.3618 0.5400 0.0576 0.095 Uiso 1 1 calc R
H15C H 0.2943 0.5217 0.1207 0.095 Uiso 1 1 calc R
C16 C 0.5160(3) 0.4321(2) 0.1485(2) 0.0646(11) Uani 1 1 d .
H16A H 0.5651 0.3791 0.1590 0.097 Uiso 1 1 calc R
H16B H 0.4998 0.4542 0.1927 0.097 Uiso 1 1 calc R
H16C H 0.5665 0.4735 0.1294 0.097 Uiso 1 1 calc R
C17 C 0.0307(4) 0.3503(2) -0.07555(18) 0.0591(10) Uani 1 1 d .
H17A H 0.1126 0.3632 -0.0885 0.071 Uiso 1 1 calc R
H17B H 0.0077 0.3996 -0.0499 0.071 Uiso 1 1 calc R
C18 C -0.0766(3) 0.3324(2) -0.1417(2) 0.0605(10) Uani 1 1 d .
H18A H -0.0413 0.3150 -0.1819 0.073 Uiso 1 1 calc R
H18B H -0.1336 0.3824 -0.1564 0.073 Uiso 1 1 calc R
C19 C -0.1496(3) 0.2607(3) -0.1181(2) 0.0760(12) Uani 1 1 d .
H19A H -0.2155 0.2823 -0.0948 0.091 Uiso 1 1 calc R
H19B H -0.1933 0.2244 -0.1592 0.091 Uiso 1 1 calc R
C20 C -0.0439(3) 0.2138(2) -0.06595(19) 0.0605(10) Uani 1 1 d .
H20A H -0.0794 0.1830 -0.0308 0.073 Uiso 1 1 calc R
H20B H -0.0017 0.1726 -0.0912 0.073 Uiso 1 1 calc R
C21 C 0.6273(4) 0.1357(3) 0.2003(2) 0.0772(12) Uani 1 1 d .
H21A H 0.5843 0.1059 0.2327 0.093 Uiso 1 1 calc R
H21B H 0.6847 0.1801 0.2282 0.093 Uiso 1 1 calc R
C22 C 0.7056(4) 0.0753(3) 0.1710(2) 0.0752(12) Uani 1 1 d .
H22A H 0.7140 0.0206 0.1966 0.090 Uiso 1 1 calc R
H22B H 0.7939 0.0981 0.1746 0.090 Uiso 1 1 calc R
C23 C 0.6293(5) 0.0658(3) 0.0944(3) 0.0881(14) Uani 1 1 d .
H23A H 0.6882 0.0571 0.0631 0.106 Uiso 1 1 calc R
H23B H 0.5684 0.0174 0.0885 0.106 Uiso 1 1 calc R
C24 C 0.5564(4) 0.1471(2) 0.0770(2) 0.0653(10) Uani 1 1 d .
H24A H 0.6095 0.1899 0.0602 0.078 Uiso 1 1 calc R
H24B H 0.4737 0.1387 0.0393 0.078 Uiso 1 1 calc R

loop_
_atom_site_aniso_label
_atom_site_aniso_U_11
_atom_site_aniso_U_22
_atom_site_aniso_U_33
_atom_site_aniso_U_23
_atom_site_aniso_U_13
_atom_site_aniso_U_12
Li1 0.035(2) 0.032(2) 0.037(3) 0.001(2) 0.003(2) -0.0021(19)
Li2 0.034(2) 0.036(3) 0.039(3) -0.001(2) 0.006(2) 0.005(2)
P1 0.0403(4) 0.0277(4) 0.0428(5) 0.0049(3) 0.0169(4) 0.0017(3)
P2 0.0359(4) 0.0274(4) 0.0340(5) -0.0013(3) 0.0089(3) -0.0021(3)
N1 0.0326(12) 0.0254(11) 0.0435(16) 0.0035(10) 0.0125(11) 0.0026(9)
N2 0.0408(14) 0.0343(13) 0.0291(15) 0.0045(10) 0.0066(11) 0.0033(10)
N3 0.0382(13) 0.0261(12) 0.0392(16) 0.0004(10) 0.0125(11) -0.0001(10)
N4 0.0352(12) 0.0283(11) 0.0313(14) 0.0003(10) 0.0112(10) -0.0066(9)
O1 0.0605(14) 0.0419(12) 0.0425(14) 0.0040(10) -0.0086(11) -0.0069(10)
O2 0.0429(13) 0.0680(15) 0.0501(16) -0.0043(12) 0.0095(11) 0.0165(11)
C1 0.0356(16) 0.0308(15) 0.061(2) 0.0023(14) 0.0189(15) 0.0069(12)
C2 0.081(3) 0.085(3) 0.081(3) 0.008(2) 0.047(2) 0.034(2)
C3 0.050(2) 0.055(2) 0.088(3) 0.0255(19) 0.0221(19) 0.0198(17)
C4 0.0322(18) 0.058(2) 0.160(5) -0.018(2) 0.024(2) 0.0006(17)
C5 0.0542(19) 0.0492(19) 0.0307(19) 0.0013(14) 0.0062(15) 0.0081(15)
C6 0.075(2) 0.066(2) 0.036(2) -0.0019(17) 0.0197(17) 0.0066(18)
C7 0.053(2) 0.089(3) 0.042(2) -0.0022(19) -0.0058(17) -0.0021(19)
C8 0.090(3) 0.064(2) 0.035(2) 0.0121(17) 0.0067(19) 0.026(2)
C9 0.0393(16) 0.0267(14) 0.051(2) -0.0016(13) 0.0127(14) -0.0019(12)
C10 0.079(3) 0.0348(17) 0.070(3) -0.0123(16) 0.029(2) -0.0057(16)
C11 0.048(2) 0.0350(17) 0.091(3) -0.0035(17) 0.0155(19) -0.0082(14)
C12 0.061(2) 0.0339(17) 0.074(3) 0.0090(16) 0.0132(19) 0.0092(15)
C13 0.0383(16) 0.0330(15) 0.0395(19) -0.0005(13) 0.0106(13) -0.0083(12)
C14 0.073(2) 0.063(2) 0.050(2) -0.0041(18) 0.0328(18) -0.0258(18)
C15 0.074(2) 0.0373(18) 0.087(3) 0.0154(17) 0.037(2) -0.0020(16)
C16 0.048(2) 0.078(3) 0.066(3) -0.003(2) 0.0133(18) -0.0297(18)
C17 0.068(2) 0.0490(19) 0.049(2) 0.0115(16) -0.0044(18) -0.0030(17)
C18 0.063(2) 0.054(2) 0.052(2) 0.0044(17) -0.0058(18) 0.0111(18)
C19 0.048(2) 0.093(3) 0.075(3) -0.013(2) -0.005(2) -0.010(2)
C20 0.068(2) 0.050(2) 0.053(3) -0.0022(17) -0.0012(18) -0.0179(17)
C21 0.049(2) 0.111(3) 0.065(3) 0.007(2) 0.0025(19) 0.026(2)
C22 0.064(2) 0.068(2) 0.101(4) 0.025(2) 0.033(2) 0.022(2)
C23 0.098(3) 0.073(3) 0.101(4) -0.011(3) 0.040(3) 0.023(2)
C24 0.057(2) 0.082(3) 0.058(3) -0.004(2) 0.0180(19) -0.0004(19)

loop_
_atom_type_symbol
_atom_type_description
_atom_type_scat_dispersion_real
_atom_type_scat_dispersion_imag
_atom_type_scat_source
C C 0.0033 0.0016 'International Tables Vol C Tables 4.2.6.8 and 6.1.1.4'
H H 0.0000 0.0000 'International Tables Vol C Tables 4.2.6.8 and 6.1.1.4'
N N 0.0061 0.0033 'International Tables Vol C Tables 4.2.6.8 and 6.1.1.4'
O O 0.0106 0.0060 'International Tables Vol C Tables 4.2.6.8 and 6.1.1.4'
P P 0.1023 0.0942 'International Tables Vol C Tables 4.2.6.8 and 6.1.1.4'
Li Li -0.0003 0.0001 'International Tables Vol C Tables 4.2.6.8 and 6.1.1.4'

loop_
_geom_angle_atom_site_label_1
_geom_angle_atom_site_label_2
_geom_angle_atom_site_label_3
_geom_angle
O1 Li1 N4 128.4(3)
O1 Li1 N3 127.4(2)
N4 Li1 N3 100.7(2)
O1 Li1 N1 127.0(2)
N4 Li1 N1 76.59(18)
N3 Li1 N1 76.53(19)
O1 Li1 Li2 146.8(3)
N4 Li1 Li2 52.54(16)
N3 Li1 Li2 52.50(16)
N1 Li1 Li2 86.2(2)
O1 Li1 P2 143.4(2)
N4 Li1 P2 36.65(10)
N3 Li1 P2 86.78(18)
N1 Li1 P2 40.04(10)
Li2 Li1 P2 61.78(15)
O1 Li1 P1 142.8(2)
N4 Li1 P1 86.59(17)
N3 Li1 P1 36.65(10)
N1 Li1 P1 40.01(10)
Li2 Li1 P1 61.56(16)
P2 Li1 P1 57.82(10)
O2 Li2 N4 126.8(3)
O2 Li2 N3 122.9(2)
N4 Li2 N3 99.8(2)
O2 Li2 N2 136.2(3)
N4 Li2 N2 77.87(18)
N3 Li2 N2 78.15(19)
O2 Li2 Li1 135.3(3)
N4 Li2 Li1 51.83(15)
N3 Li2 Li1 52.24(15)
N2 Li2 Li1 88.4(2)
O2 Li2 P1 146.0(2)
N4 Li2 P1 87.20(16)
N3 Li2 P1 37.34(10)
N2 Li2 P1 40.90(11)
Li1 Li2 P1 63.07(16)
O2 Li2 P2 149.8(2)
N4 Li2 P2 37.14(10)
N3 Li2 P2 87.30(16)
N2 Li2 P2 40.82(10)
Li1 Li2 P2 62.77(15)
P1 Li2 P2 58.55(10)
N3 P1 N1 98.65(12)
N3 P1 N2 100.60(12)
N1 P1 N2 82.59(10)
N3 P1 P2 99.35(8)
N1 P1 P2 41.19(7)
N2 P1 P2 41.64(7)
N3 P1 Li2 50.08(12)
N1 P1 Li2 88.14(12)
N2 P1 Li2 50.65(13)
P2 P1 Li2 60.78(10)
N3 P1 Li1 48.78(12)
N1 P1 Li1 50.07(12)
N2 P1 Li1 89.02(12)
P2 P1 Li1 60.90(9)
Li2 P1 Li1 55.37(14)
N4 P2 N1 98.67(11)
N4 P2 N2 100.33(11)
N1 P2 N2 82.76(10)
N4 P2 P1 99.19(8)
N1 P2 P1 41.34(7)
N2 P2 P1 41.66(8)
N4 P2 Li2 49.90(13)
N1 P2 Li2 88.15(12)
N2 P2 Li2 50.57(13)
P1 P2 Li2 60.67(11)
N4 P2 Li1 48.51(12)
N1 P2 Li1 50.32(13)
N2 P2 Li1 89.35(12)
P1 P2 Li1 61.28(10)
Li2 P2 Li1 55.45(13)
C1 N1 P2 123.80(18)
C1 N1 P1 123.37(18)
P2 N1 P1 97.47(11)
C1 N1 Li1 123.3(2)
P2 N1 Li1 89.65(15)
P1 N1 Li1 89.92(15)
C5 N2 P1 122.47(19)
C5 N2 P2 121.91(18)
P1 N2 P2 96.70(11)
C5 N2 Li2 128.9(2)
P1 N2 Li2 88.46(16)
P2 N2 Li2 88.61(16)
C9 N3 P1 119.53(19)
C9 N3 Li1 135.4(2)
P1 N3 Li1 94.57(17)
C9 N3 Li2 126.0(2)
P1 N3 Li2 92.59(17)
Li1 N3 Li2 75.26(19)
C13 N4 P2 120.12(18)
C13 N4 Li1 134.3(2)
P2 N4 Li1 94.83(17)
C13 N4 Li2 125.7(2)
P2 N4 Li2 92.96(17)
Li1 N4 Li2 75.63(18)
C20 O1 C17 108.8(2)
C20 O1 Li1 125.9(2)
C17 O1 Li1 124.5(2)
C24 O2 C21 108.4(3)
C24 O2 Li2 126.3(2)
C21 O2 Li2 124.0(3)
N1 C1 C4 107.9(2)
N1 C1 C3 108.2(2)
C4 C1 C3 109.0(3)
N1 C1 C2 112.1(3)
C4 C1 C2 110.2(3)
C3 C1 C2 109.3(3)
N2 C5 C8 108.1(2)
N2 C5 C7 108.2(3)
C8 C5 C7 110.2(3)
N2 C5 C6 112.1(3)
C8 C5 C6 108.7(3)
C7 C5 C6 109.5(3)
N3 C9 C10 107.1(2)
N3 C9 C12 111.7(2)
C10 C9 C12 108.3(3)
N3 C9 C11 111.6(2)
C10 C9 C11 109.3(3)
C12 C9 C11 108.6(3)
N4 C13 C14 107.1(2)
N4 C13 C15 111.4(2)
C14 C13 C15 109.0(3)
N4 C13 C16 111.5(3)
C14 C13 C16 108.8(3)
C15 C13 C16 109.0(3)
O1 C17 C18 107.7(3)
C17 C18 C19 102.7(3)
C20 C19 C18 102.9(3)
O1 C20 C19 105.4(3)
O2 C21 C22 109.0(3)
C21 C22 C23 103.6(3)
C24 C23 C22 104.3(3)
O2 C24 C23 104.8(3)

loop_
_geom_bond_atom_site_label_1
_geom_bond_atom_site_label_2
_geom_bond_distance
Li1 O1 1.950(5)
Li1 N4 2.070(5)
Li1 N3 2.085(5)
Li1 N1 2.119(6)
Li1 Li2 2.550(6)
Li1 P2 2.753(5)
Li1 P1 2.763(5)
Li2 O2 1.964(5)
Li2 N4 2.090(5)
Li2 N3 2.092(5)
Li2 N2 2.108(5)
Li2 P1 2.725(5)
Li2 P2 2.728(5)
P1 N3 1.654(2)
P1 N1 1.776(2)
P1 N2 1.785(2)
P1 P2 2.6666(13)
P2 N4 1.649(2)
P2 N1 1.771(2)
P2 N2 1.784(2)
N1 C1 1.478(3)
N2 C5 1.483(4)
N3 C9 1.484(3)
N4 C13 1.481(3)
O1 C20 1.429(4)
O1 C17 1.432(4)
O2 C24 1.423(4)
O2 C21 1.423(4)
C1 C4 1.518(5)
C1 C3 1.524(4)
C1 C2 1.521(5)
C5 C8 1.529(4)
C5 C7 1.521(5)
C5 C6 1.536(5)
C9 C10 1.525(4)
C9 C12 1.525(4)
C9 C11 1.530(4)
C13 C14 1.514(4)
C13 C15 1.532(4)
C13 C16 1.531(4)
C17 C18 1.496(4)
C18 C19 1.512(5)
C19 C20 1.492(5)
C21 C22 1.476(5)
C22 C23 1.495(6)
C23 C24 1.494(5)

loop_
_geom_torsion_atom_site_label_1
_geom_torsion_atom_site_label_2
_geom_torsion_atom_site_label_3
_geom_torsion_atom_site_label_4
_geom_torsion
O1 Li1 Li2 O2 -1.8(7)
N4 Li1 Li2 O2 -106.8(4)
N3 Li1 Li2 O2 101.2(4)
N1 Li1 Li2 O2 177.1(3)
P2 Li1 Li2 O2 -149.5(4)
P1 Li1 Li2 O2 143.9(4)
O1 Li1 Li2 N4 105.0(5)
N3 Li1 Li2 N4 -152.0(3)
N1 Li1 Li2 N4 -76.03(18)
P2 Li1 Li2 N4 -42.62(11)
P1 Li1 Li2 N4 -109.25(18)
O1 Li1 Li2 N3 -103.0(5)
N4 Li1 Li2 N3 152.0(3)
N1 Li1 Li2 N3 75.95(18)
P2 Li1 Li2 N3 109.36(19)
P1 Li1 Li2 N3 42.73(12)
O1 Li1 Li2 N2 -179.2(4)
N4 Li1 Li2 N2 75.78(18)
N3 Li1 Li2 N2 -76.20(19)
N1 Li1 Li2 N2 -0.25(18)
P2 Li1 Li2 N2 33.16(11)
P1 Li1 Li2 N2 -33.47(11)
O1 Li1 Li2 P1 -145.7(4)
N4 Li1 Li2 P1 109.25(18)
N3 Li1 Li2 P1 -42.73(12)
N1 Li1 Li2 P1 33.22(11)
P2 Li1 Li2 P1 66.63(10)
O1 Li1 Li2 P2 147.6(5)
N4 Li1 Li2 P2 42.62(11)
N3 Li1 Li2 P2 -109.36(19)
N1 Li1 Li2 P2 -33.41(11)
P1 Li1 Li2 P2 -66.63(10)
O2 Li2 P1 N3 -70.1(4)
N4 Li2 P1 N3 110.2(2)
N2 Li2 P1 N3 -175.2(2)
Li1 Li2 P1 N3 62.20(17)
P2 Li2 P1 N3 135.29(16)
O2 Li2 P1 N1 -173.0(4)
N4 Li2 P1 N1 7.29(15)
N3 Li2 P1 N1 -102.91(15)
N2 Li2 P1 N1 81.93(14)
Li1 Li2 P1 N1 -40.71(15)
P2 Li2 P1 N1 32.38(9)
O2 Li2 P1 N2 105.1(4)
N4 Li2 P1 N2 -74.64(16)
N3 Li2 P1 N2 175.2(2)
Li1 Li2 P1 N2 -122.64(19)
P2 Li2 P1 N2 -49.55(11)
O2 Li2 P1 P2 154.7(5)
N4 Li2 P1 P2 -25.09(10)
N3 Li2 P1 P2 -135.29(16)
N2 Li2 P1 P2 49.55(11)
Li1 Li2 P1 P2 -73.09(13)
O2 Li2 P1 Li1 -132.3(5)
N4 Li2 P1 Li1 48.00(16)
N3 Li2 P1 Li1 -62.20(17)
N2 Li2 P1 Li1 122.64(19)
P2 Li2 P1 Li1 73.09(13)
O1 Li1 P1 N3 85.0(4)
N4 Li1 P1 N3 -113.1(2)
N1 Li1 P1 N3 173.8(2)
Li2 Li1 P1 N3 -64.41(17)
P2 Li1 P1 N3 -137.28(16)
O1 Li1 P1 N1 -88.8(4)
N4 Li1 P1 N1 73.12(16)
N3 Li1 P1 N1 -173.8(2)
Li2 Li1 P1 N1 121.78(19)
P2 Li1 P1 N1 48.91(11)
O1 Li1 P1 N2 -170.0(4)
N4 Li1 P1 N2 -8.02(15)
N3 Li1 P1 N2 105.05(15)
N1 Li1 P1 N2 -81.14(14)
Li2 Li1 P1 N2 40.63(15)
P2 Li1 P1 N2 -32.24(9)
O1 Li1 P1 P2 -137.7(4)
N4 Li1 P1 P2 24.21(10)
N3 Li1 P1 P2 137.28(16)
N1 Li1 P1 P2 -48.91(11)
Li2 Li1 P1 P2 72.87(14)
O1 Li1 P1 Li2 149.4(4)
N4 Li1 P1 Li2 -48.65(16)
N3 Li1 P1 Li2 64.41(17)
N1 Li1 P1 Li2 -121.77(19)
P2 Li1 P1 Li2 -72.87(14)
N3 P1 P2 N4 -0.22(11)
N1 P1 P2 N4 -92.71(14)
N2 P1 P2 N4 95.25(15)
Li2 P1 P2 N4 32.93(14)
Li1 P1 P2 N4 -31.36(13)
N3 P1 P2 N1 92.49(14)
N2 P1 P2 N1 -172.04(17)
Li2 P1 P2 N1 125.64(17)
Li1 P1 P2 N1 61.35(16)
N3 P1 P2 N2 -95.47(15)
N1 P1 P2 N2 172.04(17)
Li2 P1 P2 N2 -62.33(16)
Li1 P1 P2 N2 -126.61(16)
N3 P1 P2 Li2 -33.15(14)
N1 P1 P2 Li2 -125.64(17)
N2 P1 P2 Li2 62.33(16)
Li1 P1 P2 Li2 -64.29(16)
N3 P1 P2 Li1 31.14(13)
N1 P1 P2 Li1 -61.35(16)
N2 P1 P2 Li1 126.61(16)
Li2 P1 P2 Li1 64.29(16)
O2 Li2 P2 N4 73.0(5)
N3 Li2 P2 N4 -110.2(2)
N2 Li2 P2 N4 174.9(2)
Li1 Li2 P2 N4 -61.86(17)
P1 Li2 P2 N4 -135.45(16)
O2 Li2 P2 N1 175.9(5)
N4 Li2 P2 N1 102.96(15)
N3 Li2 P2 N1 -7.20(16)
N2 Li2 P2 N1 -82.14(14)
Li1 Li2 P2 N1 41.11(16)
P1 Li2 P2 N1 -32.49(10)
O2 Li2 P2 N2 -101.9(5)
N4 Li2 P2 N2 -174.9(2)
N3 Li2 P2 N2 74.94(18)
Li1 Li2 P2 N2 123.2(2)
P1 Li2 P2 N2 49.65(11)
O2 Li2 P2 P1 -151.6(5)
N4 Li2 P2 P1 135.45(16)
N3 Li2 P2 P1 25.29(11)
N2 Li2 P2 P1 -49.65(11)
Li1 Li2 P2 P1 73.60(14)
O2 Li2 P2 Li1 134.8(6)
N4 Li2 P2 Li1 61.86(17)
N3 Li2 P2 Li1 -48.31(16)
N2 Li2 P2 Li1 -123.2(2)
P1 Li2 P2 Li1 -73.60(14)
O1 Li1 P2 N4 -86.4(4)
N3 Li1 P2 N4 112.8(2)
N1 Li1 P2 N4 -174.4(2)
Li2 Li1 P2 N4 64.21(18)
P1 Li1 P2 N4 136.70(16)
O1 Li1 P2 N1 88.1(4)
N4 Li1 P2 N1 174.4(2)
N3 Li1 P2 N1 -72.80(17)
Li2 Li1 P2 N1 -121.4(2)
P1 Li1 P2 N1 -48.87(11)
O1 Li1 P2 N2 169.2(4)
N4 Li1 P2 N2 -104.45(15)
N3 Li1 P2 N2 8.32(16)
N1 Li1 P2 N2 81.12(14)
Li2 Li1 P2 N2 -40.24(16)
P1 Li1 P2 N2 32.25(9)
O1 Li1 P2 P1 136.9(4)
N4 Li1 P2 P1 -136.70(16)
N3 Li1 P2 P1 -23.93(10)
N1 Li1 P2 P1 48.87(11)
Li2 Li1 P2 P1 -72.49(15)
O1 Li1 P2 Li2 -150.6(5)
N4 Li1 P2 Li2 -64.21(18)
N3 Li1 P2 Li2 48.56(17)
N1 Li1 P2 Li2 121.4(2)
P1 Li1 P2 Li2 72.49(15)
N4 P2 N1 C1 -126.9(2)
N2 P2 N1 C1 133.7(2)
P1 P2 N1 C1 139.1(3)
Li2 P2 N1 C1 -175.8(2)
Li1 P2 N1 C1 -131.1(3)
N4 P2 N1 P1 94.09(12)
N2 P2 N1 P1 -5.33(11)
Li2 P2 N1 P1 45.14(14)
Li1 P2 N1 P1 89.87(16)
N4 P2 N1 Li1 4.22(15)
N2 P2 N1 Li1 -95.19(15)
P1 P2 N1 Li1 -89.87(16)
Li2 P2 N1 Li1 -44.72(17)
N3 P1 N1 C1 126.4(2)
N2 P1 N1 C1 -134.0(2)
P2 P1 N1 C1 -139.3(3)
Li2 P1 N1 C1 175.5(2)
Li1 P1 N1 C1 131.1(3)
N3 P1 N1 P2 -94.34(12)
N2 P1 N1 P2 5.33(11)
Li2 P1 N1 P2 -45.21(13)
Li1 P1 N1 P2 -89.63(16)
N3 P1 N1 Li1 -4.70(16)
N2 P1 N1 Li1 94.96(15)
P2 P1 N1 Li1 89.63(16)
Li2 P1 N1 Li1 44.42(16)
O1 Li1 N1 C1 -0.3(4)
N4 Li1 N1 C1 128.0(2)
N3 Li1 N1 C1 -127.3(2)
Li2 Li1 N1 C1 -179.6(2)
P2 Li1 N1 C1 131.4(2)
P1 Li1 N1 C1 -131.1(2)
O1 Li1 N1 P2 -131.8(3)
N4 Li1 N1 P2 -3.41(12)
N3 Li1 N1 P2 101.26(14)
Li2 Li1 N1 P2 48.95(15)
P1 Li1 N1 P2 97.47(11)
O1 Li1 N1 P1 130.8(3)
N4 Li1 N1 P1 -100.89(14)
N3 Li1 N1 P1 3.79(13)
Li2 Li1 N1 P1 -48.52(15)
P2 Li1 N1 P1 -97.47(11)
N3 P1 N2 C5 -132.9(2)
N1 P1 N2 C5 129.6(2)
P2 P1 N2 C5 134.9(3)
Li2 P1 N2 C5 -136.7(3)
Li1 P1 N2 C5 179.4(2)
N3 P1 N2 P2 92.19(12)
N1 P1 N2 P2 -5.28(11)
Li2 P1 N2 P2 88.41(16)
Li1 P1 N2 P2 44.55(13)
N3 P1 N2 Li2 3.78(16)
N1 P1 N2 Li2 -93.69(16)
P2 P1 N2 Li2 -88.41(16)
Li1 P1 N2 Li2 -43.87(16)
N4 P2 N2 C5 132.5(2)
N1 P2 N2 C5 -129.9(2)
P1 P2 N2 C5 -135.2(3)
Li2 P2 N2 C5 136.5(3)
Li1 P2 N2 C5 -180.0(2)
N4 P2 N2 P1 -92.25(12)
N1 P2 N2 P1 5.29(11)
Li2 P2 N2 P1 -88.28(16)
Li1 P2 N2 P1 -44.74(13)
N4 P2 N2 Li2 -3.97(16)
N1 P2 N2 Li2 93.58(16)
P1 P2 N2 Li2 88.28(16)
Li1 P2 N2 Li2 43.54(17)
O2 Li2 N2 C5 3.3(5)
N4 Li2 N2 C5 -128.1(3)
N3 Li2 N2 C5 129.0(2)
Li1 Li2 N2 C5 -179.4(2)
P1 Li2 N2 C5 132.0(3)
P2 Li2 N2 C5 -131.3(3)
O2 Li2 N2 P1 -128.7(3)
N4 Li2 N2 P1 99.89(14)
N3 Li2 N2 P1 -3.00(13)
Li1 Li2 N2 P1 48.68(15)
P2 Li2 N2 P1 96.74(11)
O2 Li2 N2 P2 134.6(3)
N4 Li2 N2 P2 3.15(13)
N3 Li2 N2 P2 -99.74(14)
Li1 Li2 N2 P2 -48.06(16)
P1 Li2 N2 P2 -96.74(11)
N1 P1 N3 C9 -145.22(19)
N2 P1 N3 C9 130.77(19)
P2 P1 N3 C9 173.07(18)
Li2 P1 N3 C9 134.6(3)
Li1 P1 N3 C9 -150.0(3)
N1 P1 N3 Li1 4.80(16)
N2 P1 N3 Li1 -79.22(16)
P2 P1 N3 Li1 -36.92(14)
Li2 P1 N3 Li1 -75.41(19)
N1 P1 N3 Li2 80.20(16)
N2 P1 N3 Li2 -3.81(16)
P2 P1 N3 Li2 38.48(15)
Li1 P1 N3 Li2 75.41(19)
O1 Li1 N3 C9 11.1(5)
N4 Li1 N3 C9 -149.1(3)
N1 Li1 N3 C9 137.7(3)
Li2 Li1 N3 C9 -126.8(3)
P2 Li1 N3 C9 176.8(2)
P1 Li1 N3 C9 141.7(3)
O1 Li1 N3 P1 -130.7(3)
N4 Li1 N3 P1 69.2(2)
N1 Li1 N3 P1 -4.09(14)
Li2 Li1 N3 P1 91.48(17)
P2 Li1 N3 P1 35.10(13)
O1 Li1 N3 Li2 137.9(4)
N4 Li1 N3 Li2 -22.3(2)
N1 Li1 N3 Li2 -95.56(19)
P2 Li1 N3 Li2 -56.37(16)
P1 Li1 N3 Li2 -91.48(17)
O2 Li2 N3 C9 11.2(4)
N4 Li2 N3 C9 158.0(2)
N2 Li2 N3 C9 -126.8(2)
Li1 Li2 N3 C9 135.9(3)
P1 Li2 N3 C9 -130.0(3)
P2 Li2 N3 C9 -166.9(2)
O2 Li2 N3 P1 141.2(3)
N4 Li2 N3 P1 -72.0(2)
N2 Li2 N3 P1 3.24(14)
Li1 Li2 N3 P1 -94.05(17)
P2 Li2 N3 P1 -36.93(13)
O2 Li2 N3 Li1 -124.7(3)
N4 Li2 N3 Li1 22.0(2)
N2 Li2 N3 Li1 97.29(19)
P1 Li2 N3 Li1 94.05(17)
P2 Li2 N3 Li1 57.12(17)
N1 P2 N4 C13 145.0(2)
N2 P2 N4 C13 -130.9(2)
P1 P2 N4 C13 -173.18(18)
Li2 P2 N4 C13 -134.9(3)
Li1 P2 N4 C13 149.3(3)
N1 P2 N4 Li1 -4.33(16)
N2 P2 N4 Li1 79.82(16)
P1 P2 N4 Li1 37.54(14)
Li2 P2 N4 Li1 75.82(19)
N1 P2 N4 Li2 -80.15(16)
N2 P2 N4 Li2 4.01(16)
P1 P2 N4 Li2 -38.28(14)
Li1 P2 N4 Li2 -75.82(19)
O1 Li1 N4 C13 -11.3(5)
N3 Li1 N4 C13 148.6(3)
N1 Li1 N4 C13 -138.2(3)
Li2 Li1 N4 C13 126.3(3)
P2 Li1 N4 C13 -141.9(3)
P1 Li1 N4 C13 -177.4(2)
O1 Li1 N4 P2 130.6(3)
N3 Li1 N4 P2 -69.5(2)
N1 Li1 N4 P2 3.68(13)
Li2 Li1 N4 P2 -91.83(18)
P1 Li1 N4 P2 -35.56(12)
O1 Li1 N4 Li2 -137.6(4)
N3 Li1 N4 Li2 22.3(2)
N1 Li1 N4 Li2 95.51(19)
P2 Li1 N4 Li2 91.83(18)
P1 Li1 N4 Li2 56.27(17)
O2 Li2 N4 C13 -12.0(4)
N3 Li2 N4 C13 -156.9(2)
N2 Li2 N4 C13 127.6(2)
Li1 Li2 N4 C13 -134.8(3)
P1 Li2 N4 C13 167.8(2)
P2 Li2 N4 C13 131.0(3)
O2 Li2 N4 P2 -143.0(3)
N3 Li2 N4 P2 72.1(2)
N2 Li2 N4 P2 -3.41(14)
Li1 Li2 N4 P2 94.24(18)
P1 Li2 N4 P2 36.81(12)
O2 Li2 N4 Li1 122.8(3)
N3 Li2 N4 Li1 -22.1(2)
N2 Li2 N4 Li1 -97.6(2)
P1 Li2 N4 Li1 -57.43(17)
P2 Li2 N4 Li1 -94.24(18)
N4 Li1 O1 C20 169.8(3)
N3 Li1 O1 C20 15.0(5)
N1 Li1 O1 C20 -87.0(4)
Li2 Li1 O1 C20 91.6(5)
P2 Li1 O1 C20 -140.7(4)
P1 Li1 O1 C20 -33.4(5)
N4 Li1 O1 C17 -21.7(5)
N3 Li1 O1 C17 -176.5(3)
N1 Li1 O1 C17 81.4(4)
Li2 Li1 O1 C17 -99.9(5)
P2 Li1 O1 C17 27.8(5)
P1 Li1 O1 C17 135.0(3)
N4 Li2 O2 C24 -66.8(4)
N3 Li2 O2 C24 70.8(4)
N2 Li2 O2 C24 179.5(3)
Li1 Li2 O2 C24 3.3(5)
P1 Li2 O2 C24 113.5(4)
P2 Li2 O2 C24 -113.0(5)
N4 Li2 O2 C21 127.5(4)
N3 Li2 O2 C21 -95.0(4)
N2 Li2 O2 C21 13.7(5)
Li1 Li2 O2 C21 -162.5(3)
P1 Li2 O2 C21 -52.2(5)
P2 Li2 O2 C21 81.3(6)
P2 N1 C1 C4 172.1(3)
P1 N1 C1 C4 -59.0(4)
Li1 N1 C1 C4 56.5(4)
P2 N1 C1 C3 54.3(3)
P1 N1 C1 C3 -176.8(2)
Li1 N1 C1 C3 -61.3(3)
P2 N1 C1 C2 -66.3(3)
P1 N1 C1 C2 62.6(3)
Li1 N1 C1 C2 178.2(3)
P1 N2 C5 C8 60.2(3)
P2 N2 C5 C8 -175.8(2)
Li2 N2 C5 C8 -58.0(4)
P1 N2 C5 C7 179.5(2)
P2 N2 C5 C7 -56.5(3)
Li2 N2 C5 C7 61.3(3)
P1 N2 C5 C6 -59.6(3)
P2 N2 C5 C6 64.3(3)
Li2 N2 C5 C6 -177.9(3)
P1 N3 C9 C10 176.0(2)
Li1 N3 C9 C10 41.2(4)
Li2 N3 C9 C10 -65.6(3)
P1 N3 C9 C12 -65.6(3)
Li1 N3 C9 C12 159.6(3)
Li2 N3 C9 C12 52.9(4)
P1 N3 C9 C11 56.3(3)
Li1 N3 C9 C11 -78.5(4)
Li2 N3 C9 C11 174.7(3)
P2 N4 C13 C14 -175.8(2)
Li1 N4 C13 C14 -41.2(4)
Li2 N4 C13 C14 64.8(3)
P2 N4 C13 C15 -56.8(3)
Li1 N4 C13 C15 77.9(4)
Li2 N4 C13 C15 -176.1(3)
P2 N4 C13 C16 65.2(3)
Li1 N4 C13 C16 -160.1(3)
Li2 N4 C13 C16 -54.1(4)
C20 O1 C17 C18 0.2(4)
Li1 O1 C17 C18 -170.0(3)
O1 C17 C18 C19 20.9(4)
C17 C18 C19 C20 -33.0(4)
C17 O1 C20 C19 -21.7(4)
Li1 O1 C20 C19 148.2(3)
C18 C19 C20 O1 34.1(4)
C24 O2 C21 C22 -7.5(4)
Li2 O2 C21 C22 160.4(3)
O2 C21 C22 C23 -12.6(5)
C21 C22 C23 C24 26.8(4)
C21 O2 C24 C23 24.5(4)
Li2 O2 C24 C23 -143.1(3)
C22 C23 C24 O2 -31.9(4)
